data_7063830
loop_
_publ_author_name
'Ordaz-Romero, Enrique'
'D\'iaz-Flores, Angela Y.'
'Rojas-Montoya, Sandra M.'
'Blancarte-Carrazco, Luis'
'Romero-\'Avila, Margarita'
'Labra-V\'azquez, Pablo'
'Santillan, Rosa'
'Farf\'an, Norberto'

_publ_section_title
;
 Tuning the electronic structure of BODIPY-coumarin ratiometric
 fluorescent sensors for accurate microviscosity monitoring applications
;
_journal_issue 25
_journal_name_full 'New Journal of Chemistry'
_journal_page_first 10538
_journal_page_last 10550
_journal_paper_doi 10.1039/D5NJ00899A
_journal_volume 49
_journal_year 2025
_chemical_formula_moiety 'C41 H34 B N3 O4'
_chemical_formula_sum 'C41 H34 B N3 O4'
_chemical_formula_weight 643.52
_space_group_crystal_system triclinic
_space_group_IT_number 2
_space_group_name_Hall '-P 1'
_space_group_name_H-M_alt 'P -1'
_atom_sites_solution_hydrogens geom
_audit_creation_method SHELXL-2019/3
_audit_update_record
;
2025-02-20 deposited with the CCDC.	2025-05-30 downloaded from the CCDC.
;
_cell_angle_alpha 103.570(2)
_cell_angle_beta 90.700(2)
_cell_angle_gamma 100.420(2)
_cell_formula_units_Z 2
_cell_length_a 8.6610(4)
_cell_length_b 12.4336(5)
_cell_length_c 16.0310(7)
_cell_measurement_reflns_used 4534
_cell_measurement_temperature 293(2)
_cell_measurement_theta_max 22.308
_cell_measurement_theta_min 2.395
_cell_volume 1647.77(13)
_computing_cell_refinement 'SAINT V8.40B (?, 2016)'
_computing_data_reduction 'SAINT V8.40B (?, 2016)'
_computing_molecular_graphics 'Olex2 1.5 (Dolomanov et al., 2009)'
_computing_publication_material 'Olex2 1.5 (Dolomanov et al., 2009)'
_computing_structure_refinement 'SHELXL-2019/2 (Sheldrick, 2019)'
_computing_structure_solution 'SHELXT 2018/2 (Sheldrick, 2018)'
_diffrn_ambient_temperature 293(2)
_diffrn_measured_fraction_theta_full 0.997
_diffrn_measured_fraction_theta_max 0.997
_diffrn_measurement_device_type 'Bruker APEX-II CCD'
_diffrn_measurement_method '\f and \w scans'
_diffrn_radiation_type MoK\a
_diffrn_radiation_wavelength 0.71073
_diffrn_reflns_av_R_equivalents 0.0579
_diffrn_reflns_av_unetI/netI 0.0337
_diffrn_reflns_Laue_measured_fraction_full 0.997
_diffrn_reflns_Laue_measured_fraction_max 0.997
_diffrn_reflns_limit_h_max 9
_diffrn_reflns_limit_h_min -9
_diffrn_reflns_limit_k_max 13
_diffrn_reflns_limit_k_min -13
_diffrn_reflns_limit_l_max 17
_diffrn_reflns_limit_l_min -17
_diffrn_reflns_number 20278
_diffrn_reflns_point_group_measured_fraction_full 0.997
_diffrn_reflns_point_group_measured_fraction_max 0.997
_diffrn_reflns_theta_full 22.373
_diffrn_reflns_theta_max 22.373
_diffrn_reflns_theta_min 1.716
_exptl_absorpt_coefficient_mu 0.084
_exptl_absorpt_correction_T_max 0.7448
_exptl_absorpt_correction_T_min 0.6921
_exptl_absorpt_correction_type multi-scan
_exptl_absorpt_process_details
; 
Olex2 1.5 
(compiled 2024.02.16 svn.r378c4104 for OlexSys, GUI svn.r6928) 
;
_exptl_crystal_colour orange
_exptl_crystal_density_diffrn 1.297
_exptl_crystal_description plate
_exptl_crystal_F_000 676
_exptl_crystal_size_max 0.210
_exptl_crystal_size_mid 0.190
_exptl_crystal_size_min 0.080
_refine_diff_density_max 0.142
_refine_diff_density_min -0.226
_refine_diff_density_rms 0.038
_refine_ls_extinction_method none
_refine_ls_goodness_of_fit_ref 1.059
_refine_ls_hydrogen_treatment constr
_refine_ls_matrix_type full
_refine_ls_number_parameters 485
_refine_ls_number_reflns 4231
_refine_ls_number_restraints 83
_refine_ls_restrained_S_all 1.049
_refine_ls_R_factor_all 0.0625
_refine_ls_R_factor_gt 0.0417
_refine_ls_shift/su_max 0.009
_refine_ls_shift/su_mean 0.000
_refine_ls_structure_factor_coef Fsqd
_refine_ls_weighting_details 'w=1/[\s^2^(Fo^2^)+(0.0537P)^2^+0.3090P] where P=(Fo^2^+2Fc^2^)/3'
_refine_ls_weighting_scheme calc
_refine_ls_wR_factor_gt 0.0967
_refine_ls_wR_factor_ref 0.1077
_reflns_Friedel_coverage 0.000
_reflns_number_gt 3196
_reflns_number_total 4231
_reflns_threshold_expression 'I > 2\s(I)'
_cod_data_source_file d5nj00899a2.cif
_cod_data_source_block mo_RSGEN354_0m
_cod_depositor_comments 'Adding full bibliography for 7063830.cif.'
_cod_database_code 7063830
_shelx_shelxl_version_number 2019/3
_shelx_space_group_comment
; 
The symmetry employed for this shelxl refinement is uniquely defined 
by the following loop, which should always be used as a source of 
symmetry information in preference to the above space-group names. 
They are only intended as comments. 
;
_shelx_estimated_absorpt_t_min 0.983
_shelx_estimated_absorpt_t_max 0.993

loop_
_space_group_symop_operation_xyz
'x, y, z'
'-x, -y, -z'

loop_
_atom_site_label
_atom_site_type_symbol
_atom_site_fract_x
_atom_site_fract_y
_atom_site_fract_z
_atom_site_U_iso_or_equiv
_atom_site_adp_type
_atom_site_occupancy
_atom_site_site_symmetry_order
_atom_site_calc_flag
_atom_site_refinement_flags_posn
_atom_site_refinement_flags_adp
_atom_site_refinement_flags_occupancy
_atom_site_disorder_assembly
_atom_site_disorder_group
O1 O 0.27446(18) 0.19651(13) 0.55386(9) 0.0510(4) Uani 1 1 d . . . . .
N1 N -0.26090(19) 0.42121(14) 0.26003(10) 0.0358(4) Uani 1 1 d . . . . .
C4 C -0.1912(2) 0.37976(17) 0.32164(12) 0.0338(5) Uani 1 1 d . . . . .
C1 C -0.4153(2) 0.40191(18) 0.26913(13) 0.0422(6) Uani 1 1 d . . . . .
H1 H -0.489147 0.421301 0.235587 0.051 Uiso 1 1 calc R U . . .
N2 N 0.00070(19) 0.50985(15) 0.22689(10) 0.0386(4) Uani 1 1 d D . . . .
C16 C 0.4321(3) 0.2077(2) 0.55037(15) 0.0547(7) Uani 1 1 d D U . . .
O2A O 0.513(3) 0.3023(16) 0.5536(14) 0.058(2) Uani 0.155(3) 1 d D U P A 1
O2B O 0.5159(6) 0.2845(4) 0.5236(3) 0.0581(18) Uani 0.583(3) 1 d D U P A 2
O2C O 0.4887(15) 0.2410(10) 0.4896(7) 0.058(2) Uani 0.263(3) 1 d D U P A 3
C26A C 1.0861(3) -0.0303(3) 0.8568(2) 0.0552(9) Uani 0.913(5) 1 d D U P B 3
H26A H 1.084591 -0.054638 0.910097 0.066 Uiso 0.913(5) 1 calc R U P B 3
H26B H 1.096855 0.051065 0.871478 0.066 Uiso 0.913(5) 1 calc R U P B 3
C27A C 1.2265(3) -0.0613(3) 0.80943(19) 0.0640(10) Uani 0.913(5) 1 d D U P B 3
H27A H 1.216144 -0.141780 0.793931 0.096 Uiso 0.913(5) 1 calc R U P B 3
H27B H 1.320358 -0.028605 0.845686 0.096 Uiso 0.913(5) 1 calc R U P B 3
H27C H 1.232740 -0.033286 0.758389 0.096 Uiso 0.913(5) 1 calc R U P B 3
C26B C 1.090(4) -0.086(2) 0.8122(19) 0.060(5) Uani 0.087(5) 1 d D U P B 5
H26C H 1.143486 -0.068085 0.763018 0.072 Uiso 0.087(5) 1 calc R U P B 5
H26D H 1.105080 -0.160168 0.817022 0.072 Uiso 0.087(5) 1 calc R U P B 5
C27B C 1.146(5) 0.003(3) 0.894(2) 0.066(6) Uani 0.087(5) 1 d D U P B 5
H27D H 1.113565 0.071868 0.891040 0.099 Uiso 0.087(5) 1 calc R U P B 5
H27E H 1.258542 0.015548 0.900946 0.099 Uiso 0.087(5) 1 calc R U P B 5
H27F H 1.101034 -0.021945 0.942408 0.099 Uiso 0.087(5) 1 calc R U P B 5
C2 C -0.4511(3) 0.34871(19) 0.33575(14) 0.0452(6) Uani 1 1 d . . . . .
H2 H -0.550595 0.327247 0.354467 0.054 Uiso 1 1 calc R U . . .
O3 O 0.2712(2) -0.00706(15) 0.59471(12) 0.0669(5) Uani 1 1 d . . . . .
N3 N 0.9342(2) -0.08097(16) 0.80683(12) 0.0502(5) Uani 1 1 d . . . . .
C34 C -0.3775(3) 0.6405(2) 0.06177(19) 0.0671(8) Uani 1 1 d . . . . .
H34 H -0.416513 0.634345 0.006189 0.081 Uiso 1 1 calc R U . . .
C35 C -0.3073(3) 0.5565(2) 0.07968(15) 0.0516(6) Uani 1 1 d . . . . .
H35 H -0.299322 0.494555 0.035406 0.062 Uiso 1 1 calc R U . . .
C36 C -0.1717(3) 0.35671(18) 0.10409(13) 0.0391(5) Uani 1 1 d . . . . .
C37 C -0.3011(3) 0.2687(2) 0.08252(15) 0.0517(6) Uani 1 1 d . . . . .
H37 H -0.383996 0.268170 0.118844 0.062 Uiso 1 1 calc R U . . .
C38 C -0.3114(3) 0.1822(2) 0.00943(17) 0.0633(7) Uani 1 1 d . . . . .
H38 H -0.400207 0.125346 -0.002647 0.076 Uiso 1 1 calc R U . . .
C39 C -0.1912(4) 0.1800(2) -0.04527(16) 0.0662(8) Uani 1 1 d . . . . .
H39 H -0.198076 0.122368 -0.094819 0.079 Uiso 1 1 calc R U . . .
C40 C -0.0607(4) 0.2641(2) -0.02594(16) 0.0641(7) Uani 1 1 d . . . . .
H40 H 0.022057 0.263108 -0.062374 0.077 Uiso 1 1 calc R U . . .
C41 C -0.0512(3) 0.3503(2) 0.04738(15) 0.0534(6) Uani 1 1 d . . . . .
H41 H 0.038890 0.406004 0.059287 0.064 Uiso 1 1 calc R U . . .
C33 C -0.3898(3) 0.7327(2) 0.1256(2) 0.0687(8) Uani 1 1 d . . . . .
H33 H -0.437196 0.789198 0.113631 0.082 Uiso 1 1 calc R U . . .
C3 C -0.3116(2) 0.33407(18) 0.36838(13) 0.0402(5) Uani 1 1 d . . . . .
H3 H -0.298846 0.300120 0.413246 0.048 Uiso 1 1 calc R U . . .
O4 O 0.49045(17) -0.02824(13) 0.65356(10) 0.0497(4) Uani 1 1 d . . . . .
C25 C 0.4090(3) 0.0322(2) 0.61089(14) 0.0457(6) Uani 1 1 d . . . . .
C19 C 0.7365(3) 0.09716(19) 0.65547(14) 0.0446(6) Uani 1 1 d . . . . .
C12 C 0.0766(3) 0.18969(19) 0.44959(14) 0.0460(6) Uani 1 1 d . . . . .
H12 H 0.046637 0.113205 0.446923 0.055 Uiso 1 1 calc R U . . .
C10 C 0.0450(2) 0.35346(18) 0.39982(12) 0.0367(5) Uani 1 1 d . . . . .
C9 C 0.1170(3) 0.5736(2) 0.19668(15) 0.0506(6) Uani 1 1 d . . . . .
H9 H 0.103867 0.611186 0.154057 0.061 Uiso 1 1 calc R U . . .
C15 C 0.1606(2) 0.41836(18) 0.46165(13) 0.0420(6) Uani 1 1 d . . . . .
H15 H 0.187030 0.495697 0.467153 0.050 Uiso 1 1 calc R U . . .
C28 C 0.8497(3) -0.1847(2) 0.82396(17) 0.0610(7) Uani 1 1 d . . . . .
H28A H 0.924971 -0.229864 0.834210 0.073 Uiso 1 1 calc R U . . .
H28B H 0.783481 -0.226953 0.773460 0.073 Uiso 1 1 calc R U . . .
C6 C 0.0678(2) 0.46873(17) 0.28987(13) 0.0367(5) Uani 1 1 d . . . . .
C8 C 0.2606(3) 0.5762(2) 0.23778(16) 0.0577(7) Uani 1 1 d . . . . .
H8 H 0.358213 0.614936 0.227774 0.069 Uiso 1 1 calc R U . . .
C14 C 0.2362(3) 0.3691(2) 0.51488(14) 0.0467(6) Uani 1 1 d . . . . .
H14 H 0.312372 0.412737 0.556485 0.056 Uiso 1 1 calc R U . . .
C29 C 0.7488(4) -0.1657(3) 0.9001(2) 0.0908(10) Uani 1 1 d . . . . .
H29A H 0.701472 -0.237079 0.910482 0.136 Uiso 1 1 calc R U . . .
H29B H 0.667939 -0.126857 0.888369 0.136 Uiso 1 1 calc R U . . .
H29C H 0.812729 -0.121275 0.949934 0.136 Uiso 1 1 calc R U . . .
C7 C 0.2309(3) 0.5107(2) 0.29580(15) 0.0484(6) Uani 1 1 d . . . . .
H7 H 0.304927 0.496506 0.332350 0.058 Uiso 1 1 calc R U . . .
C13 C 0.1971(3) 0.2544(2) 0.50540(13) 0.0437(6) Uani 1 1 d . . . . .
C5 C -0.0272(2) 0.40187(17) 0.33617(12) 0.0345(5) Uani 1 1 d . . . . .
C11 C 0.0002(3) 0.23972(19) 0.39724(13) 0.0448(6) Uani 1 1 d . . . . .
H11 H -0.082667 0.196460 0.359670 0.054 Uiso 1 1 calc R U . . .
C30 C -0.2483(2) 0.56162(18) 0.16180(13) 0.0376(5) Uani 1 1 d . . . . .
C18 C 0.6577(3) 0.1579(2) 0.61051(14) 0.0502(6) Uani 1 1 d . . . . .
H18 H 0.715886 0.218784 0.593368 0.060 Uiso 1 1 calc R U . . .
C17 C 0.5001(3) 0.1312(2) 0.59121(13) 0.0442(6) Uani 1 1 d . . . . .
C20 C 0.8955(3) 0.1265(2) 0.68390(16) 0.0570(7) Uani 1 1 d . . . . .
H20 H 0.958676 0.187066 0.668750 0.068 Uiso 1 1 calc R U . . .
C31 C -0.2621(3) 0.65679(19) 0.22480(15) 0.0478(6) Uani 1 1 d . . . . .
H31 H -0.223117 0.663878 0.280530 0.057 Uiso 1 1 calc R U . . .
C24 C 0.6477(2) 0.00475(18) 0.67847(13) 0.0395(5) Uani 1 1 d . . . . .
C21 C 0.9592(3) 0.0690(2) 0.73285(16) 0.0534(6) Uani 1 1 d . . . . .
H21 H 1.064851 0.091475 0.751314 0.064 Uiso 1 1 calc R U . . .
C32 C -0.3318(3) 0.7413(2) 0.20743(19) 0.0597(7) Uani 1 1 d . . . . .
H32 H -0.339367 0.803988 0.251115 0.072 Uiso 1 1 calc R U . . .
C23 C 0.7089(3) -0.05686(18) 0.72683(13) 0.0418(6) Uani 1 1 d . . . . .
H23 H 0.645883 -0.119055 0.739832 0.050 Uiso 1 1 calc R U . . .
C22 C 0.8684(3) -0.02479(19) 0.75660(13) 0.0424(6) Uani 1 1 d . . . . .
B1 B -0.1712(3) 0.4629(2) 0.18546(15) 0.0370(6) Uani 1 1 d . . . . .

loop_
_atom_site_aniso_label
_atom_site_aniso_U_11
_atom_site_aniso_U_22
_atom_site_aniso_U_33
_atom_site_aniso_U_23
_atom_site_aniso_U_13
_atom_site_aniso_U_12
O1 0.0459(10) 0.0636(11) 0.0548(10) 0.0305(8) -0.0011(7) 0.0188(8)
N1 0.0303(10) 0.0417(11) 0.0380(10) 0.0151(8) 0.0009(8) 0.0064(8)
C4 0.0349(12) 0.0341(12) 0.0341(11) 0.0113(9) 0.0021(9) 0.0067(10)
C1 0.0312(13) 0.0511(15) 0.0469(13) 0.0168(11) -0.0005(10) 0.0083(11)
N2 0.0328(10) 0.0439(11) 0.0429(10) 0.0191(9) 0.0014(8) 0.0057(9)
C16 0.0516(17) 0.0756(19) 0.0529(15) 0.0355(14) 0.0130(12) 0.0267(15)
O2A 0.058(2) 0.092(4) 0.046(6) 0.048(4) 0.020(4) 0.029(3)
O2B 0.059(2) 0.092(4) 0.046(5) 0.049(3) 0.021(3) 0.029(3)
O2C 0.058(2) 0.093(4) 0.046(6) 0.048(4) 0.020(4) 0.029(3)
C26A 0.0507(19) 0.061(2) 0.056(2) 0.0177(19) -0.0086(16) 0.0131(17)
C27A 0.051(2) 0.070(2) 0.073(2) 0.0189(16) -0.0062(15) 0.0148(16)
C26B 0.057(8) 0.062(9) 0.065(9) 0.025(8) -0.007(8) 0.009(8)
C27B 0.064(12) 0.068(11) 0.067(11) 0.026(10) -0.011(10) 0.003(11)
C2 0.0352(13) 0.0517(15) 0.0504(14) 0.0181(12) 0.0095(11) 0.0046(11)
O3 0.0433(11) 0.0717(13) 0.0923(13) 0.0374(10) -0.0119(9) 0.0061(10)
N3 0.0441(12) 0.0555(13) 0.0578(12) 0.0256(10) -0.0043(9) 0.0123(10)
C34 0.0700(19) 0.0593(18) 0.0782(19) 0.0375(16) -0.0238(15) 0.0027(15)
C35 0.0603(16) 0.0447(14) 0.0510(14) 0.0168(11) -0.0103(12) 0.0066(13)
C36 0.0402(13) 0.0434(14) 0.0410(12) 0.0207(10) 0.0027(10) 0.0132(11)
C37 0.0488(15) 0.0526(16) 0.0547(15) 0.0122(13) 0.0080(12) 0.0128(13)
C38 0.0689(19) 0.0504(17) 0.0644(17) 0.0052(14) -0.0019(15) 0.0073(14)
C39 0.091(2) 0.0578(18) 0.0502(16) 0.0023(13) 0.0031(16) 0.0283(18)
C40 0.079(2) 0.0690(19) 0.0525(16) 0.0175(15) 0.0212(14) 0.0314(17)
C41 0.0567(16) 0.0557(16) 0.0528(15) 0.0195(13) 0.0116(13) 0.0148(13)
C33 0.0538(17) 0.0523(18) 0.112(2) 0.0415(18) -0.0041(16) 0.0125(14)
C3 0.0425(14) 0.0400(13) 0.0399(12) 0.0165(10) 0.0052(10) 0.0032(11)
O4 0.0416(9) 0.0476(10) 0.0647(10) 0.0251(8) -0.0081(8) 0.0069(8)
C25 0.0433(15) 0.0538(15) 0.0452(13) 0.0177(12) -0.0004(11) 0.0150(13)
C19 0.0421(14) 0.0479(14) 0.0515(14) 0.0239(11) 0.0053(11) 0.0122(12)
C12 0.0525(15) 0.0391(13) 0.0495(14) 0.0167(11) -0.0027(12) 0.0092(12)
C10 0.0374(12) 0.0397(13) 0.0358(12) 0.0113(10) 0.0007(10) 0.0118(11)
C9 0.0414(14) 0.0570(16) 0.0595(15) 0.0303(13) 0.0047(12) 0.0035(12)
C15 0.0455(14) 0.0361(13) 0.0446(13) 0.0092(10) -0.0039(11) 0.0091(11)
C28 0.0633(17) 0.0550(17) 0.0727(18) 0.0301(14) -0.0082(14) 0.0132(14)
C6 0.0317(12) 0.0408(13) 0.0404(12) 0.0138(10) -0.0011(10) 0.0089(10)
C8 0.0327(14) 0.0682(18) 0.0750(17) 0.0305(15) 0.0036(12) -0.0004(12)
C14 0.0479(14) 0.0495(16) 0.0429(13) 0.0093(11) -0.0111(11) 0.0126(12)
C29 0.076(2) 0.118(3) 0.088(2) 0.057(2) 0.0054(18) 0.001(2)
C7 0.0317(13) 0.0575(16) 0.0603(15) 0.0225(13) -0.0010(11) 0.0093(12)
C13 0.0482(14) 0.0511(16) 0.0400(12) 0.0192(11) -0.0005(11) 0.0201(12)
C5 0.0389(13) 0.0326(12) 0.0329(11) 0.0066(9) 0.0000(9) 0.0103(10)
C11 0.0484(14) 0.0442(15) 0.0425(13) 0.0131(11) -0.0077(11) 0.0079(12)
C30 0.0294(12) 0.0399(13) 0.0441(13) 0.0162(11) -0.0002(10) 0.0004(10)
C18 0.0497(16) 0.0560(16) 0.0559(15) 0.0310(12) 0.0129(12) 0.0149(13)
C17 0.0428(14) 0.0578(16) 0.0415(13) 0.0238(11) 0.0073(10) 0.0180(12)
C20 0.0415(15) 0.0599(17) 0.0808(18) 0.0399(14) 0.0059(13) 0.0082(13)
C31 0.0460(14) 0.0462(15) 0.0521(14) 0.0144(12) 0.0034(11) 0.0081(12)
C24 0.0365(13) 0.0420(13) 0.0417(12) 0.0106(11) 0.0006(10) 0.0111(11)
C21 0.0368(13) 0.0563(16) 0.0719(17) 0.0269(13) -0.0025(12) 0.0069(12)
C32 0.0518(16) 0.0417(15) 0.088(2) 0.0173(14) 0.0161(14) 0.0115(13)
C23 0.0444(14) 0.0358(13) 0.0477(13) 0.0159(11) -0.0004(11) 0.0063(11)
C22 0.0427(14) 0.0445(14) 0.0435(13) 0.0125(11) 0.0014(11) 0.0145(12)
B1 0.0315(14) 0.0436(15) 0.0392(14) 0.0180(12) 0.0023(11) 0.0046(12)

loop_
_atom_type_symbol
_atom_type_description
_atom_type_scat_dispersion_real
_atom_type_scat_dispersion_imag
_atom_type_scat_source
C C 0.0033 0.0016 'International Tables Vol C Tables 4.2.6.8 and 6.1.1.4'
H H 0.0000 0.0000 'International Tables Vol C Tables 4.2.6.8 and 6.1.1.4'
N N 0.0061 0.0033 'International Tables Vol C Tables 4.2.6.8 and 6.1.1.4'
O O 0.0106 0.0060 'International Tables Vol C Tables 4.2.6.8 and 6.1.1.4'
B B 0.0013 0.0007 'International Tables Vol C Tables 4.2.6.8 and 6.1.1.4'

loop_
_geom_angle_atom_site_label_1
_geom_angle_atom_site_label_2
_geom_angle_atom_site_label_3
_geom_angle
_geom_angle_site_symmetry_1
_geom_angle_site_symmetry_3
_geom_angle_publ_flag
C16 O1 C13 117.63(18) . . ?
C1 N1 C4 107.23(17) . . ?
C1 N1 B1 127.91(17) . . ?
C4 N1 B1 124.09(16) . . ?
N1 C4 C5 120.55(18) . . ?
N1 C4 C3 107.75(17) . . ?
C5 C4 C3 130.95(18) . . ?
N1 C1 C2 110.75(18) . . ?
N1 C1 H1 124.6 . . ?
C2 C1 H1 124.6 . . ?
C9 N2 C6 107.30(17) . . ?
C9 N2 B1 127.00(17) . . ?
C6 N2 B1 124.03(17) . . ?
O2C C16 O1 116.0(7) . . ?
O2A C16 O1 119.5(13) . . ?
O2B C16 O1 123.3(3) . . ?
O2C C16 C17 123.1(7) . . ?
O2A C16 C17 117.6(13) . . ?
O2B C16 C17 122.2(3) . . ?
O1 C16 C17 114.1(2) . . ?
N3 C26A C27A 113.4(3) . . ?
N3 C26A H26A 108.9 . . ?
C27A C26A H26A 108.9 . . ?
N3 C26A H26B 108.9 . . ?
C27A C26A H26B 108.9 . . ?
H26A C26A H26B 107.7 . . ?
C26A C27A H27A 109.5 . . ?
C26A C27A H27B 109.5 . . ?
H27A C27A H27B 109.5 . . ?
C26A C27A H27C 109.5 . . ?
H27A C27A H27C 109.5 . . ?
H27B C27A H27C 109.5 . . ?
N3 C26B C27B 101(3) . . ?
N3 C26B H26C 111.5 . . ?
C27B C26B H26C 111.5 . . ?
N3 C26B H26D 111.5 . . ?
C27B C26B H26D 111.5 . . ?
H26C C26B H26D 109.4 . . ?
C26B C27B H27D 109.5 . . ?
C26B C27B H27E 109.5 . . ?
H27D C27B H27E 109.5 . . ?
C26B C27B H27F 109.5 . . ?
H27D C27B H27F 109.5 . . ?
H27E C27B H27F 109.5 . . ?
C3 C2 C1 106.82(19) . . ?
C3 C2 H2 126.6 . . ?
C1 C2 H2 126.6 . . ?
C22 N3 C28 121.71(19) . . ?
C22 N3 C26B 125.3(13) . . ?
C28 N3 C26B 106.0(12) . . ?
C22 N3 C26A 121.2(2) . . ?
C28 N3 C26A 116.5(2) . . ?
C33 C34 C35 120.1(2) . . ?
C33 C34 H34 119.9 . . ?
C35 C34 H34 119.9 . . ?
C34 C35 C30 122.0(2) . . ?
C34 C35 H35 119.0 . . ?
C30 C35 H35 119.0 . . ?
C41 C36 C37 115.1(2) . . ?
C41 C36 B1 123.5(2) . . ?
C37 C36 B1 121.2(2) . . ?
C38 C37 C36 122.8(2) . . ?
C38 C37 H37 118.6 . . ?
C36 C37 H37 118.6 . . ?
C39 C38 C37 120.2(3) . . ?
C39 C38 H38 119.9 . . ?
C37 C38 H38 119.9 . . ?
C38 C39 C40 119.0(3) . . ?
C38 C39 H39 120.5 . . ?
C40 C39 H39 120.5 . . ?
C39 C40 C41 120.4(3) . . ?
C39 C40 H40 119.8 . . ?
C41 C40 H40 119.8 . . ?
C40 C41 C36 122.5(3) . . ?
C40 C41 H41 118.8 . . ?
C36 C41 H41 118.8 . . ?
C34 C33 C32 119.6(2) . . ?
C34 C33 H33 120.2 . . ?
C32 C33 H33 120.2 . . ?
C2 C3 C4 107.45(18) . . ?
C2 C3 H3 126.3 . . ?
C4 C3 H3 126.3 . . ?
C24 O4 C25 123.06(18) . . ?
O3 C25 O4 114.8(2) . . ?
O3 C25 C17 128.9(2) . . ?
O4 C25 C17 116.3(2) . . ?
C24 C19 C20 117.0(2) . . ?
C24 C19 C18 117.6(2) . . ?
C20 C19 C18 125.2(2) . . ?
C13 C12 C11 119.0(2) . . ?
C13 C12 H12 120.5 . . ?
C11 C12 H12 120.5 . . ?
C11 C10 C15 118.26(18) . . ?
C11 C10 C5 119.73(18) . . ?
C15 C10 C5 121.99(19) . . ?
N2 C9 C8 110.6(2) . . ?
N2 C9 H9 124.7 . . ?
C8 C9 H9 124.7 . . ?
C14 C15 C10 120.7(2) . . ?
C14 C15 H15 119.6 . . ?
C10 C15 H15 119.6 . . ?
N3 C28 C29 113.3(2) . . ?
N3 C28 H28A 108.9 . . ?
C29 C28 H28A 108.9 . . ?
N3 C28 H28B 108.9 . . ?
C29 C28 H28B 108.9 . . ?
H28A C28 H28B 107.7 . . ?
N2 C6 C5 120.54(18) . . ?
N2 C6 C7 107.62(18) . . ?
C5 C6 C7 131.79(19) . . ?
C7 C8 C9 107.0(2) . . ?
C7 C8 H8 126.5 . . ?
C9 C8 H8 126.5 . . ?
C13 C14 C15 119.0(2) . . ?
C13 C14 H14 120.5 . . ?
C15 C14 H14 120.5 . . ?
C28 C29 H29A 109.5 . . ?
C28 C29 H29B 109.5 . . ?
H29A C29 H29B 109.5 . . ?
C28 C29 H29C 109.5 . . ?
H29A C29 H29C 109.5 . . ?
H29B C29 H29C 109.5 . . ?
C8 C7 C6 107.42(19) . . ?
C8 C7 H7 126.3 . . ?
C6 C7 H7 126.3 . . ?
C12 C13 C14 121.53(19) . . ?
C12 C13 O1 115.8(2) . . ?
C14 C13 O1 122.67(19) . . ?
C4 C5 C6 119.91(18) . . ?
C4 C5 C10 119.70(19) . . ?
C6 C5 C10 120.39(18) . . ?
C12 C11 C10 121.1(2) . . ?
C12 C11 H11 119.5 . . ?
C10 C11 H11 119.5 . . ?
C31 C30 C35 116.2(2) . . ?
C31 C30 B1 120.60(18) . . ?
C35 C30 B1 123.2(2) . . ?
C17 C18 C19 122.6(2) . . ?
C17 C18 H18 118.7 . . ?
C19 C18 H18 118.7 . . ?
C18 C17 C25 119.9(2) . . ?
C18 C17 C16 116.6(2) . . ?
C25 C17 C16 123.5(2) . . ?
C21 C20 C19 121.6(2) . . ?
C21 C20 H20 119.2 . . ?
C19 C20 H20 119.2 . . ?
C32 C31 C30 122.2(2) . . ?
C32 C31 H31 118.9 . . ?
C30 C31 H31 118.9 . . ?
C23 C24 O4 116.7(2) . . ?
C23 C24 C19 123.1(2) . . ?
O4 C24 C19 120.20(18) . . ?
C20 C21 C22 121.4(2) . . ?
C20 C21 H21 119.3 . . ?
C22 C21 H21 119.3 . . ?
C33 C32 C31 119.9(2) . . ?
C33 C32 H32 120.1 . . ?
C31 C32 H32 120.1 . . ?
C24 C23 C22 119.3(2) . . ?
C24 C23 H23 120.4 . . ?
C22 C23 H23 120.4 . . ?
N3 C22 C23 121.8(2) . . ?
N3 C22 C21 120.5(2) . . ?
C23 C22 C21 117.7(2) . . ?
N1 B1 N2 102.67(15) . . ?
N1 B1 C30 109.44(17) . . ?
N2 B1 C30 111.15(18) . . ?
N1 B1 C36 109.66(18) . . ?
N2 B1 C36 110.16(17) . . ?
C30 B1 C36 113.23(17) . . ?

loop_
_geom_bond_atom_site_label_1
_geom_bond_atom_site_label_2
_geom_bond_distance
_geom_bond_site_symmetry_2
_geom_bond_publ_flag
O1 C16 1.350(3) . ?
O1 C13 1.412(2) . ?
N1 C1 1.331(3) . ?
N1 C4 1.394(2) . ?
N1 B1 1.571(3) . ?
C4 C5 1.402(3) . ?
C4 C3 1.406(3) . ?
C1 C2 1.393(3) . ?
C1 H1 0.9300 . ?
N2 C9 1.334(3) . ?
N2 C6 1.398(2) . ?
N2 B1 1.574(3) . ?
C16 O2C 1.220(11) . ?
C16 O2A 1.246(16) . ?
C16 O2B 1.254(5) . ?
C16 C17 1.472(3) . ?
C26A N3 1.486(4) . ?
C26A C27A 1.503(4) . ?
C26A H26A 0.9700 . ?
C26A H26B 0.9700 . ?
C27A H27A 0.9600 . ?
C27A H27B 0.9600 . ?
C27A H27C 0.9600 . ?
C26B N3 1.37(3) . ?
C26B C27B 1.52(2) . ?
C26B H26C 0.9700 . ?
C26B H26D 0.9700 . ?
C27B H27D 0.9600 . ?
C27B H27E 0.9600 . ?
C27B H27F 0.9600 . ?
C2 C3 1.369(3) . ?
C2 H2 0.9300 . ?
O3 C25 1.205(3) . ?
N3 C22 1.363(3) . ?
N3 C28 1.450(3) . ?
C34 C33 1.367(4) . ?
C34 C35 1.383(3) . ?
C34 H34 0.9300 . ?
C35 C30 1.389(3) . ?
C35 H35 0.9300 . ?
C36 C41 1.393(3) . ?
C36 C37 1.394(3) . ?
C36 B1 1.623(3) . ?
C37 C38 1.381(3) . ?
C37 H37 0.9300 . ?
C38 C39 1.369(4) . ?
C38 H38 0.9300 . ?
C39 C40 1.370(4) . ?
C39 H39 0.9300 . ?
C40 C41 1.383(3) . ?
C40 H40 0.9300 . ?
C41 H41 0.9300 . ?
C33 C32 1.372(4) . ?
C33 H33 0.9300 . ?
C3 H3 0.9300 . ?
O4 C24 1.375(3) . ?
O4 C25 1.397(2) . ?
C25 C17 1.440(3) . ?
C19 C24 1.390(3) . ?
C19 C20 1.401(3) . ?
C19 C18 1.409(3) . ?
C12 C13 1.368(3) . ?
C12 C11 1.382(3) . ?
C12 H12 0.9300 . ?
C10 C11 1.388(3) . ?
C10 C15 1.394(3) . ?
C10 C5 1.485(3) . ?
C9 C8 1.393(3) . ?
C9 H9 0.9300 . ?
C15 C14 1.382(3) . ?
C15 H15 0.9300 . ?
C28 C29 1.508(4) . ?
C28 H28A 0.9700 . ?
C28 H28B 0.9700 . ?
C6 C5 1.406(3) . ?
C6 C7 1.409(3) . ?
C8 C7 1.371(3) . ?
C8 H8 0.9300 . ?
C14 C13 1.376(3) . ?
C14 H14 0.9300 . ?
C29 H29A 0.9600 . ?
C29 H29B 0.9600 . ?
C29 H29C 0.9600 . ?
C7 H7 0.9300 . ?
C11 H11 0.9300 . ?
C30 C31 1.388(3) . ?
C30 B1 1.614(3) . ?
C18 C17 1.359(3) . ?
C18 H18 0.9300 . ?
C20 C21 1.352(3) . ?
C20 H20 0.9300 . ?
C31 C32 1.382(3) . ?
C31 H31 0.9300 . ?
C24 C23 1.373(3) . ?
C21 C22 1.417(3) . ?
C21 H21 0.9300 . ?
C32 H32 0.9300 . ?
C23 C22 1.411(3) . ?
C23 H23 0.9300 . ?

loop_
_geom_hbond_atom_site_label_D
_geom_hbond_atom_site_label_H
_geom_hbond_atom_site_label_A
_geom_hbond_distance_DH
_geom_hbond_distance_HA
_geom_hbond_distance_DA
_geom_hbond_angle_DHA
_geom_hbond_site_symmetry_A
_geom_hbond_publ_flag
C3 H3 O2A^a 0.93 2.79 3.422(19) 126.2 1_455 yes
C3 H3 O2B^b 0.93 2.42 3.046(5) 124.6 1_455 yes
C3 H3 O2C^c 0.93 2.33 2.919(12) 121.2 1_455 yes

loop_
_geom_torsion_atom_site_label_1
_geom_torsion_atom_site_label_2
_geom_torsion_atom_site_label_3
_geom_torsion_atom_site_label_4
_geom_torsion
_geom_torsion_site_symmetry_1
_geom_torsion_site_symmetry_2
_geom_torsion_site_symmetry_3
_geom_torsion_site_symmetry_4
_geom_torsion_publ_flag
C1 N1 C4 C5 -170.97(19) . . . . ?
B1 N1 C4 C5 18.4(3) . . . . ?
C1 N1 C4 C3 0.2(2) . . . . ?
B1 N1 C4 C3 -170.49(18) . . . . ?
C4 N1 C1 C2 0.2(2) . . . . ?
B1 N1 C1 C2 170.4(2) . . . . ?
C13 O1 C16 O2C -18.8(7) . . . . ?
C13 O1 C16 O2A 42.6(12) . . . . ?
C13 O1 C16 O2B 16.8(4) . . . . ?
C13 O1 C16 C17 -170.80(19) . . . . ?
N1 C1 C2 C3 -0.5(3) . . . . ?
C27B C26B N3 C22 99(2) . . . . ?
C27B C26B N3 C28 -110(2) . . . . ?
C27A C26A N3 C22 -92.3(3) . . . . ?
C27A C26A N3 C28 96.4(3) . . . . ?
C33 C34 C35 C30 0.4(4) . . . . ?
C41 C36 C37 C38 -1.2(3) . . . . ?
B1 C36 C37 C38 174.1(2) . . . . ?
C36 C37 C38 C39 0.3(4) . . . . ?
C37 C38 C39 C40 0.6(4) . . . . ?
C38 C39 C40 C41 -0.5(4) . . . . ?
C39 C40 C41 C36 -0.4(4) . . . . ?
C37 C36 C41 C40 1.3(3) . . . . ?
B1 C36 C41 C40 -173.9(2) . . . . ?
C35 C34 C33 C32 0.1(4) . . . . ?
C1 C2 C3 C4 0.6(2) . . . . ?
N1 C4 C3 C2 -0.5(2) . . . . ?
C5 C4 C3 C2 169.4(2) . . . . ?
C24 O4 C25 O3 -178.9(2) . . . . ?
C24 O4 C25 C17 1.9(3) . . . . ?
C6 N2 C9 C8 0.1(3) . . . . ?
B1 N2 C9 C8 -165.5(2) . . . . ?
C11 C10 C15 C14 4.5(3) . . . . ?
C5 C10 C15 C14 -173.9(2) . . . . ?
C22 N3 C28 C29 -86.9(3) . . . . ?
C26B N3 C28 C29 121.1(14) . . . . ?
C26A N3 C28 C29 84.4(3) . . . . ?
C9 N2 C6 C5 177.5(2) . . . . ?
B1 N2 C6 C5 -16.4(3) . . . . ?
C9 N2 C6 C7 -0.3(2) . . . . ?
B1 N2 C6 C7 165.87(19) . . . . ?
N2 C9 C8 C7 0.1(3) . . . . ?
C10 C15 C14 C13 0.7(3) . . . . ?
C9 C8 C7 C6 -0.3(3) . . . . ?
N2 C6 C7 C8 0.3(3) . . . . ?
C5 C6 C7 C8 -177.0(2) . . . . ?
C11 C12 C13 C14 4.7(4) . . . . ?
C11 C12 C13 O1 -177.11(19) . . . . ?
C15 C14 C13 C12 -5.5(4) . . . . ?
C15 C14 C13 O1 176.5(2) . . . . ?
C16 O1 C13 C12 125.5(2) . . . . ?
C16 O1 C13 C14 -56.3(3) . . . . ?
N1 C4 C5 C6 1.6(3) . . . . ?
C3 C4 C5 C6 -167.2(2) . . . . ?
N1 C4 C5 C10 -177.77(17) . . . . ?
C3 C4 C5 C10 13.4(3) . . . . ?
N2 C6 C5 C4 -2.5(3) . . . . ?
C7 C6 C5 C4 174.6(2) . . . . ?
N2 C6 C5 C10 176.83(18) . . . . ?
C7 C6 C5 C10 -6.1(3) . . . . ?
C11 C10 C5 C4 49.0(3) . . . . ?
C15 C10 C5 C4 -132.6(2) . . . . ?
C11 C10 C5 C6 -130.4(2) . . . . ?
C15 C10 C5 C6 48.0(3) . . . . ?
C13 C12 C11 C10 0.8(3) . . . . ?
C15 C10 C11 C12 -5.3(3) . . . . ?
C5 C10 C11 C12 173.2(2) . . . . ?
C34 C35 C30 C31 -0.8(3) . . . . ?
C34 C35 C30 B1 177.8(2) . . . . ?
C24 C19 C18 C17 1.6(3) . . . . ?
C20 C19 C18 C17 -173.9(2) . . . . ?
C19 C18 C17 C25 -4.9(3) . . . . ?
C19 C18 C17 C16 175.1(2) . . . . ?
O3 C25 C17 C18 -176.0(2) . . . . ?
O4 C25 C17 C18 3.1(3) . . . . ?
O3 C25 C17 C16 4.1(4) . . . . ?
O4 C25 C17 C16 -176.9(2) . . . . ?
O2C C16 C17 C18 47.5(7) . . . . ?
O2A C16 C17 C18 -15.4(12) . . . . ?
O2B C16 C17 C18 9.7(4) . . . . ?
O1 C16 C17 C18 -162.8(2) . . . . ?
O2C C16 C17 C25 -132.5(7) . . . . ?
O2A C16 C17 C25 164.5(12) . . . . ?
O2B C16 C17 C25 -170.3(3) . . . . ?
O1 C16 C17 C25 17.2(3) . . . . ?
C24 C19 C20 C21 -1.2(4) . . . . ?
C18 C19 C20 C21 174.4(2) . . . . ?
C35 C30 C31 C32 0.6(3) . . . . ?
B1 C30 C31 C32 -178.0(2) . . . . ?
C25 O4 C24 C23 174.10(19) . . . . ?
C25 O4 C24 C19 -5.2(3) . . . . ?
C20 C19 C24 C23 0.1(3) . . . . ?
C18 C19 C24 C23 -175.9(2) . . . . ?
C20 C19 C24 O4 179.3(2) . . . . ?
C18 C19 C24 O4 3.4(3) . . . . ?
C19 C20 C21 C22 0.9(4) . . . . ?
C34 C33 C32 C31 -0.3(4) . . . . ?
C30 C31 C32 C33 -0.1(4) . . . . ?
O4 C24 C23 C22 -177.98(18) . . . . ?
C19 C24 C23 C22 1.3(3) . . . . ?
C28 N3 C22 C23 7.5(3) . . . . ?
C26B N3 C22 C23 154.0(16) . . . . ?
C26A N3 C22 C23 -163.3(2) . . . . ?
C28 N3 C22 C21 -172.8(2) . . . . ?
C26B N3 C22 C21 -26.3(16) . . . . ?
C26A N3 C22 C21 16.4(3) . . . . ?
C24 C23 C22 N3 178.2(2) . . . . ?
C24 C23 C22 C21 -1.5(3) . . . . ?
C20 C21 C22 N3 -179.2(2) . . . . ?
C20 C21 C22 C23 0.5(3) . . . . ?
C1 N1 B1 N2 160.45(19) . . . . ?
C4 N1 B1 N2 -30.9(3) . . . . ?
C1 N1 B1 C30 42.3(3) . . . . ?
C4 N1 B1 C30 -149.04(18) . . . . ?
C1 N1 B1 C36 -82.5(3) . . . . ?
C4 N1 B1 C36 86.2(2) . . . . ?
C9 N2 B1 N1 -166.8(2) . . . . ?
C6 N2 B1 N1 29.9(3) . . . . ?
C9 N2 B1 C30 -49.8(3) . . . . ?
C6 N2 B1 C30 146.80(19) . . . . ?
C9 N2 B1 C36 76.5(3) . . . . ?
C6 N2 B1 C36 -86.9(2) . . . . ?
C31 C30 B1 N1 55.1(3) . . . . ?
C35 C30 B1 N1 -123.4(2) . . . . ?
C31 C30 B1 N2 -57.6(3) . . . . ?
C35 C30 B1 N2 123.9(2) . . . . ?
C31 C30 B1 C36 177.75(19) . . . . ?
C35 C30 B1 C36 -0.8(3) . . . . ?
C41 C36 B1 N1 -149.08(19) . . . . ?
C37 C36 B1 N1 36.0(3) . . . . ?
C41 C36 B1 N2 -36.8(3) . . . . ?
C37 C36 B1 N2 148.34(19) . . . . ?
C41 C36 B1 C30 88.4(2) . . . . ?
C37 C36 B1 C30 -86.5(2) . . . . ?
